data_4061750
_journal_name_full Organometallics
_journal_paper_doi 10.1021/om050617v
_journal_year 2005
_chemical_formula_sum 'C19 H15 Fe2 O3 P'
_chemical_formula_weight 433.98
_space_group_IT_number 14
_symmetry_cell_setting monoclinic
_symmetry_space_group_name_Hall '-P 2ybc'
_symmetry_space_group_name_H-M 'P 1 21/c 1'
_cell_angle_alpha 90.00
_cell_angle_beta 95.843(2)
_cell_angle_gamma 90.00
_cell_formula_units_Z 4
_cell_length_a 7.9442(7)
_cell_length_b 27.055(3)
_cell_length_c 7.7879(7)
_cell_measurement_temperature 173(2)
_cell_volume 1665.1(3)
_diffrn_ambient_temperature 173(2)
_exptl_crystal_density_diffrn 1.731
_cod_depositor_comments
;
The following automatic conversions were performed:
'_symmetry_cell_setting' value 'Monoclinic' changed to 'monoclinic'
according to '/home/saulius/struct/CIF-dictionaries/cif_core.dic'
dictionary named 'cif_core.dic' version 2.4.1 from 2010-06-29.

Automatic conversion script
Id: cif_fix_enum 1527 2010-12-29 10:47:43Z saulius 
;
_cod_original_sg_symbol_H-M 'P 21/n'
_cod_database_code 4061750

loop_
_symmetry_equiv_pos_as_xyz
'x, y, z'
'-x, y+1/2, -z+1/2'
'-x, -y, -z'
'x, -y-1/2, z-1/2'

loop_
_atom_site_label
_atom_site_type_symbol
_atom_site_fract_x
_atom_site_fract_y
_atom_site_fract_z
_atom_site_U_iso_or_equiv
_atom_site_adp_type
_atom_site_occupancy
_atom_site_symmetry_multiplicity
_atom_site_calc_flag
_atom_site_refinement_flags
_atom_site_disorder_assembly
_atom_site_disorder_group
Fe1 Fe 0.20959(4) 0.353713(11) 0.05758(3) 0.01804(8) Uani 1 1 d . . .
Fe2 Fe 0.18639(4) 0.433636(10) 0.23622(4) 0.01719(8) Uani 1 1 d . . .
P3 P 0.18280(7) 0.35587(2) 0.34342(6) 0.01829(12) Uani 1 1 d . . .
C1 C -0.0082(3) 0.34306(7) 0.0104(2) 0.0215(5) Uani 1 1 d . . .
O1 O -0.1499(2) 0.33717(6) -0.02473(19) 0.0331(4) Uani 1 1 d . . .
C2 C -0.0351(3) 0.43760(7) 0.2209(2) 0.0211(4) Uani 1 1 d . . .
O2 O -0.17977(19) 0.44096(6) 0.2080(2) 0.0304(4) Uani 1 1 d . . .
C3 C 0.1628(3) 0.42113(7) -0.0088(3) 0.0201(4) Uani 1 1 d . . .
O3 O 0.1373(2) 0.44408(5) -0.13683(18) 0.0305(4) Uani 1 1 d . . .
C11 C 0.2858(3) 0.28601(9) -0.0369(3) 0.0359(6) Uani 1 1 d . . .
H11 H 0.2141 0.2579 -0.0485 0.043 Uiso 1 1 calc R . .
C12 C 0.3989(3) 0.29826(8) 0.1076(3) 0.0276(5) Uani 1 1 d . . .
H12 H 0.4184 0.2793 0.2104 0.033 Uiso 1 1 calc R . .
C13 C 0.4779(3) 0.34295(9) 0.0748(3) 0.0354(6) Uani 1 1 d . . .
H13 H 0.5587 0.3599 0.1516 0.042 Uiso 1 1 calc R . .
C14 C 0.4165(4) 0.35820(11) -0.0917(4) 0.0487(8) Uani 1 1 d . . .
H14 H 0.4498 0.3874 -0.1473 0.058 Uiso 1 1 calc R . .
C15 C 0.2989(4) 0.32379(12) -0.1629(3) 0.0487(8) Uani 1 1 d . . .
H15 H 0.2386 0.3252 -0.2746 0.058 Uiso 1 1 calc R . .
C21 C 0.3081(3) 0.46332(9) 0.4685(3) 0.0355(6) Uani 1 1 d . . .
H21 H 0.2904 0.4522 0.5810 0.043 Uiso 1 1 calc R . .
C22 C 0.4320(3) 0.44593(8) 0.3675(3) 0.0312(5) Uani 1 1 d . . .
H22 H 0.5126 0.4208 0.3993 0.037 Uiso 1 1 calc R . .
C23 C 0.4159(3) 0.47211(8) 0.2115(3) 0.0298(5) Uani 1 1 d . . .
H23 H 0.4841 0.4677 0.1193 0.036 Uiso 1 1 calc R . .
C24 C 0.2819(3) 0.50595(8) 0.2141(3) 0.0324(5) Uani 1 1 d . . .
H24 H 0.2439 0.5285 0.1250 0.039 Uiso 1 1 calc R . .
C25 C 0.2147(3) 0.50021(9) 0.3731(3) 0.0369(6) Uani 1 1 d . . .
H25 H 0.1221 0.5181 0.4099 0.044 Uiso 1 1 calc R . .
C31 C -0.0272(3) 0.33785(7) 0.4039(2) 0.0188(4) Uani 1 1 d . . .
C32 C -0.1020(3) 0.36680(8) 0.5255(2) 0.0234(5) Uani 1 1 d . . .
H32 H -0.0478 0.3964 0.5668 0.028 Uiso 1 1 calc R . .
C33 C -0.2521(3) 0.35307(9) 0.5861(3) 0.0278(5) Uani 1 1 d . . .
H33 H -0.3022 0.3738 0.6652 0.033 Uiso 1 1 calc R . .
C34 C -0.3309(3) 0.30900(9) 0.5323(3) 0.0288(5) Uani 1 1 d . . .
H34 H -0.4348 0.2996 0.5736 0.035 Uiso 1 1 calc R . .
C35 C -0.2560(3) 0.27911(8) 0.4178(3) 0.0262(5) Uani 1 1 d . . .
H35 H -0.3072 0.2485 0.3829 0.031 Uiso 1 1 calc R . .
C36 C -0.1068(3) 0.29328(8) 0.3534(3) 0.0226(5) Uani 1 1 d . . .
H36 H -0.0579 0.2724 0.2739 0.027 Uiso 1 1 calc R . .

loop_
_atom_site_aniso_label
_atom_site_aniso_U_11
_atom_site_aniso_U_22
_atom_site_aniso_U_33
_atom_site_aniso_U_23
_atom_site_aniso_U_13
_atom_site_aniso_U_12
Fe1 0.01870(16) 0.01916(16) 0.01674(15) -0.00041(12) 0.00416(11) 0.00368(12)
Fe2 0.01686(15) 0.01719(16) 0.01776(15) -0.00040(11) 0.00292(11) -0.00024(11)
P3 0.0182(3) 0.0198(3) 0.0170(2) 0.0015(2) 0.0025(2) 0.0011(2)
C1 0.0287(13) 0.0218(11) 0.0141(9) -0.0014(8) 0.0031(9) 0.0032(9)
O1 0.0243(9) 0.0437(10) 0.0298(9) 0.0000(7) -0.0041(7) -0.0043(8)
C2 0.0260(12) 0.0178(11) 0.0201(10) 0.0022(8) 0.0043(9) 0.0015(9)
O2 0.0194(9) 0.0332(9) 0.0389(9) 0.0066(7) 0.0047(7) 0.0051(7)
C3 0.0186(11) 0.0199(11) 0.0219(10) -0.0006(8) 0.0032(8) 0.0016(8)
O3 0.0442(10) 0.0263(9) 0.0212(8) 0.0057(7) 0.0039(7) 0.0043(7)
C11 0.0305(13) 0.0302(14) 0.0467(15) -0.0163(12) 0.0033(11) 0.0079(10)
C12 0.0248(12) 0.0279(13) 0.0305(12) -0.0005(9) 0.0051(10) 0.0103(9)
C13 0.0212(12) 0.0359(14) 0.0512(15) -0.0048(12) 0.0139(11) 0.0060(10)
C14 0.0505(18) 0.0453(17) 0.0577(18) 0.0157(14) 0.0419(15) 0.0219(14)
C15 0.0573(19) 0.071(2) 0.0182(12) -0.0062(12) 0.0056(12) 0.0416(16)
C21 0.0445(16) 0.0392(15) 0.0223(12) -0.0059(10) 0.0013(11) -0.0223(12)
C22 0.0231(12) 0.0281(13) 0.0393(13) 0.0011(10) -0.0116(10) -0.0062(10)
C23 0.0243(12) 0.0331(13) 0.0329(12) -0.0044(10) 0.0075(10) -0.0119(10)
C24 0.0335(14) 0.0197(12) 0.0419(14) 0.0052(10) -0.0065(11) -0.0089(10)
C25 0.0351(14) 0.0254(13) 0.0508(15) -0.0194(11) 0.0075(12) -0.0073(11)
C31 0.0205(11) 0.0187(10) 0.0174(9) 0.0044(8) 0.0025(8) 0.0024(8)
C32 0.0276(12) 0.0226(12) 0.0202(10) 0.0011(8) 0.0035(9) -0.0006(9)
C33 0.0281(12) 0.0362(13) 0.0199(10) 0.0045(9) 0.0060(9) 0.0069(10)
C34 0.0219(12) 0.0375(14) 0.0272(12) 0.0143(10) 0.0036(9) -0.0011(10)
C35 0.0232(12) 0.0246(12) 0.0293(11) 0.0061(10) -0.0047(9) -0.0031(9)
C36 0.0238(11) 0.0213(11) 0.0224(10) 0.0014(8) 0.0011(9) 0.0036(9)

loop_
_geom_bond_atom_site_label_1
_geom_bond_atom_site_label_2
_geom_bond_distance
_geom_bond_site_symmetry_2
_geom_bond_publ_flag
Fe1 C1 1.756(2) . ?
Fe1 C3 1.922(2) . ?
Fe1 C11 2.087(2) . ?
Fe1 C15 2.087(2) . ?
Fe1 C14 2.111(2) . ?
Fe1 C12 2.132(2) . ?
Fe1 C13 2.142(2) . ?
Fe1 P3 2.2584(6) . ?
Fe1 Fe2 2.5879(4) . ?
Fe2 C2 1.755(2) . ?
Fe2 C3 1.928(2) . ?
Fe2 C25 2.093(2) . ?
Fe2 C24 2.112(2) . ?
Fe2 C21 2.120(2) . ?
Fe2 C23 2.125(2) . ?
Fe2 C22 2.134(2) . ?
Fe2 P3 2.2648(6) . ?
P3 C31 1.845(2) . ?
C1 O1 1.142(2) . ?
C2 O2 1.147(2) . ?
C3 O3 1.174(2) . ?
C11 C12 1.406(3) . ?
C11 C15 1.428(4) . ?
C12 C13 1.398(3) . ?
C13 C14 1.400(4) . ?
C14 C15 1.393(4) . ?
C21 C22 1.402(3) . ?
C21 C25 1.409(3) . ?
C22 C23 1.401(3) . ?
C23 C24 1.406(3) . ?
C24 C25 1.406(3) . ?
C31 C36 1.399(3) . ?
C31 C32 1.407(3) . ?
C32 C33 1.377(3) . ?
C33 C34 1.392(3) . ?
C34 C35 1.382(3) . ?
C35 C36 1.387(3) . ?
